data_2215216
loop_
_publ_author_name
'Harrison, William T. A.'
'Ramadevi, Palani'
'P. G. Seethalakshmi'
'Kumaresan, Sudalaiandi'

_publ_section_title
;
 4-Aza-1-azoniabicyclo[2.2.2]octane eosinide
;
_journal_coeditor_code LH2486
_journal_issue 9
_journal_name_full 'Acta Crystallographica Section E'
_journal_page_first o3911
_journal_page_last o3911
_journal_paper_doi 10.1107/S1600536807041396
_journal_volume 63
_journal_year 2007
_chemical_formula_iupac 'C6 H13 N2 + , C20 H7 Br4 O5 -'
_chemical_formula_moiety 'C6 H13 N2 + , C20 H7 Br4 O5 -'
_chemical_formula_sum 'C26 H20 Br4 N2 O5'
_chemical_formula_weight 760.08
_chemical_name_systematic
;
4-Aza-1-azoniabicyclo[2.2.2]octane eosinide
;
_space_group_IT_number 14
_symmetry_cell_setting monoclinic
_symmetry_space_group_name_Hall '-P 2ybc'
_symmetry_space_group_name_H-M 'P 1 21/c 1'
_atom_sites_solution_hydrogens mixed
_atom_sites_solution_primary direct
_atom_sites_solution_secondary difmap
_audit_creation_method SHELXL97
_cell_angle_alpha 90.00
_cell_angle_beta 111.771(3)
_cell_angle_gamma 90.00
_cell_formula_units_Z 4
_cell_length_a 13.4675(8)
_cell_length_b 12.3257(7)
_cell_length_c 16.2266(6)
_cell_measurement_reflns_used 5684
_cell_measurement_temperature 120(2)
_cell_measurement_theta_max 27.48
_cell_measurement_theta_min 2.91
_cell_volume 2501.4(2)
_computing_cell_refinement 'SCALEPACK (Otwinowski & Minor, 1997)'
_computing_data_collection 'COLLECT (Nonius, 1998)'
_computing_data_reduction
;
SCALEPACK and DENZO (Otwinowski & Minor, 1997), and SORTAV (Blessing,
1995)
;
_computing_molecular_graphics 'ORTEP-3 (Farrugia, 1997)'
_computing_publication_material 'SHELXL97 (Sheldrick, 1997)'
_computing_structure_refinement 'SHELXL97 (Sheldrick, 1997)'
_computing_structure_solution 'SHELXS97 (Sheldrick, 1997)'
_diffrn_ambient_temperature 120(2)
_diffrn_measured_fraction_theta_full 0.984
_diffrn_measured_fraction_theta_max 0.984
_diffrn_measurement_device_type 'Nonius KappaCCD area-detector'
_diffrn_measurement_method '\w and \f'
_diffrn_radiation_monochromator graphite
_diffrn_radiation_source 'fine-focus sealed tube'
_diffrn_radiation_type 'Mo K\a'
_diffrn_radiation_wavelength 0.70173
_diffrn_reflns_av_R_equivalents 0.1127
_diffrn_reflns_av_sigmaI/netI 0.1179
_diffrn_reflns_limit_h_max 17
_diffrn_reflns_limit_h_min -17
_diffrn_reflns_limit_k_max 15
_diffrn_reflns_limit_k_min -15
_diffrn_reflns_limit_l_max 21
_diffrn_reflns_limit_l_min -21
_diffrn_reflns_number 28164
_diffrn_reflns_theta_full 27.26
_diffrn_reflns_theta_max 27.26
_diffrn_reflns_theta_min 2.94
_exptl_absorpt_coefficient_mu 6.478
_exptl_absorpt_correction_T_max 0.938
_exptl_absorpt_correction_T_min 0.625
_exptl_absorpt_correction_type multi-scan
_exptl_absorpt_process_details '(SADABS; Bruker, 2003)'
_exptl_crystal_colour orange
_exptl_crystal_density_diffrn 2.018
_exptl_crystal_density_method 'not measured'
_exptl_crystal_description shard
_exptl_crystal_F_000 1480
_exptl_crystal_size_max 0.08
_exptl_crystal_size_mid 0.05
_exptl_crystal_size_min 0.01
_refine_diff_density_max 1.044
_refine_diff_density_min -1.110
_refine_ls_extinction_method none
_refine_ls_goodness_of_fit_ref 1.358
_refine_ls_hydrogen_treatment constr
_refine_ls_matrix_type full
_refine_ls_number_parameters 334
_refine_ls_number_reflns 5734
_refine_ls_number_restraints 18
_refine_ls_restrained_S_all 1.357
_refine_ls_R_factor_all 0.1759
_refine_ls_R_factor_gt 0.0956
_refine_ls_shift/su_max 0.001
_refine_ls_shift/su_mean 0.000
_refine_ls_structure_factor_coef Fsqd
_refine_ls_weighting_details 'calc w = 1/[\s^2^(Fo^2^)+19.6202P] where P=(Fo^2^+2Fc^2^)/3'
_refine_ls_weighting_scheme calc
_refine_ls_wR_factor_gt 0.1277
_refine_ls_wR_factor_ref 0.1487
_reflns_number_gt 3468
_reflns_number_total 5734
_reflns_threshold_expression I>2\s(I)
_cod_data_source_file lh2486.cif
_cod_data_source_block I
_cod_depositor_comments
;
The following automatic conversions were performed:

'_atom_sites_solution_hydrogens' value 'difmap and geom' was changed
to 'mixed'.

Automatic conversion script
Id: cif_fix_values 6452 2018-10-05 10:23:21Z andrius 
;
_cod_original_sg_symbol_H-M 'P 21/c'
_cod_database_code 2215216
_cod_database_fobs_code 2215216

loop_
_symmetry_equiv_pos_as_xyz
'x, y, z'
'-x, y+1/2, -z+1/2'
'-x, -y, -z'
'x, -y-1/2, z-1/2'

loop_
_atom_site_type_symbol
_atom_site_label
_atom_site_fract_x
_atom_site_fract_y
_atom_site_fract_z
_atom_site_U_iso_or_equiv
_atom_site_adp_type
_atom_site_calc_flag
_atom_site_refinement_flags
_atom_site_occupancy
C C1 0.2077(7) 0.5378(7) 0.4770(6) 0.016(2) Uani d U 1
C C2 0.2177(7) 0.6283(8) 0.5314(6) 0.018(2) Uani d . 1
C C3 0.1308(8) 0.7015(8) 0.5185(6) 0.021(2) Uani d U 1
C C4 0.0304(8) 0.6698(8) 0.4494(6) 0.024(2) Uani d . 1
C C5 0.0208(8) 0.5828(8) 0.3963(6) 0.022(2) Uani d . 1
H H5 -0.0465 0.5676 0.3510 0.027 Uiso calc R 1
C C6 0.1091(8) 0.5134(8) 0.4066(6) 0.021(2) Uani d . 1
C C7 0.1050(8) 0.4252(8) 0.3511(6) 0.019(2) Uani d . 1
C C8 0.1947(7) 0.3599(8) 0.3689(6) 0.019(2) Uani d . 1
C C9 0.1963(8) 0.2659(7) 0.3188(6) 0.021(2) Uani d . 1
H H9 0.1337 0.2463 0.2699 0.025 Uiso calc R 1
C C10 0.2849(8) 0.2036(7) 0.3391(6) 0.019(2) Uani d U 1
C C11 0.3837(8) 0.2254(7) 0.4122(6) 0.018(2) Uani d . 1
C C12 0.3815(8) 0.3230(7) 0.4605(6) 0.021(2) Uani d . 1
C C13 0.2907(8) 0.3859(8) 0.4410(6) 0.021(2) Uani d . 1
C C14 0.0028(7) 0.3984(8) 0.2759(6) 0.022(2) Uani d . 1
C C15 -0.0648(8) 0.3250(8) 0.2928(6) 0.022(2) Uani d . 1
H H15 -0.0447 0.2941 0.3503 0.027 Uiso calc R 1
C C16 -0.1609(8) 0.2956(9) 0.2279(7) 0.031(3) Uani d . 1
H H16 -0.2071 0.2461 0.2409 0.037 Uiso calc R 1
C C17 -0.1891(8) 0.3390(9) 0.1436(7) 0.029(2) Uani d . 1
H H17 -0.2544 0.3185 0.0980 0.034 Uiso calc R 1
C C18 -0.1215(8) 0.4125(8) 0.1261(7) 0.028(2) Uani d . 1
H H18 -0.1416 0.4421 0.0681 0.033 Uiso calc R 1
C C19 -0.0257(8) 0.4442(8) 0.1906(6) 0.024(2) Uani d . 1
C C20 0.0451(8) 0.5252(8) 0.1720(6) 0.021(2) Uani d . 1
O O1 0.1412(5) 0.7877(5) 0.5633(4) 0.0225(15) Uani d . 1
O O2 0.4645(5) 0.1652(5) 0.4323(4) 0.0216(15) Uani d . 1
O O3 0.2952(5) 0.4734(5) 0.4927(4) 0.0206(15) Uani d . 1
O O4 0.1318(5) 0.5485(6) 0.2249(4) 0.0296(17) Uani d . 1
O O5 0.0031(5) 0.5656(6) 0.0909(4) 0.0315(18) Uani d . 1
H H2 0.0458 0.6093 0.0805 0.038 Uiso d R 1
Br Br1 0.34956(8) 0.65689(8) 0.62238(6) 0.0270(3) Uani d . 1
Br Br2 -0.09106(9) 0.75531(9) 0.43160(7) 0.0365(3) Uani d . 1
Br Br3 0.28147(9) 0.08005(9) 0.26922(7) 0.0344(3) Uani d . 1
Br Br4 0.50931(8) 0.36284(8) 0.55491(6) 0.0238(2) Uani d . 1
N N1 0.5498(6) 0.0147(7) 0.3626(5) 0.0227(19) Uani d . 1
H H1 0.5004 0.0584 0.3745 0.027 Uiso calc R 1
N N2 0.6838(7) -0.1054(7) 0.3322(5) 0.028(2) Uani d . 1
C C21 0.5153(8) -0.1002(8) 0.3589(6) 0.022(2) Uani d . 1
H H21A 0.4448 -0.1103 0.3107 0.026 Uiso calc R 1
H H21B 0.5092 -0.1212 0.4157 0.026 Uiso calc R 1
C C22 0.6572(8) 0.0274(8) 0.4362(6) 0.026(2) Uani d . 1
H H22A 0.6535 0.0043 0.4934 0.031 Uiso calc R 1
H H22B 0.6801 0.1043 0.4415 0.031 Uiso calc R 1
C C23 0.5557(9) 0.0482(8) 0.2767(6) 0.028(2) Uani d . 1
H H23A 0.5816 0.1239 0.2802 0.033 Uiso calc R 1
H H23B 0.4844 0.0434 0.2285 0.033 Uiso calc R 1
C C24 0.6000(10) -0.1709(9) 0.3418(7) 0.039(3) Uani d . 1
H H24A 0.6314 -0.2220 0.3918 0.047 Uiso calc R 1
H H24B 0.5654 -0.2140 0.2871 0.047 Uiso calc R 1
C C25 0.7368(8) -0.0440(9) 0.4131(7) 0.032(3) Uani d . 1
H H25A 0.7928 0.0024 0.4055 0.039 Uiso calc R 1
H H25B 0.7721 -0.0948 0.4626 0.039 Uiso calc R 1
C C26 0.6349(9) -0.0305(9) 0.2588(7) 0.033(3) Uani d . 1
H H26A 0.5966 -0.0724 0.2042 0.039 Uiso calc R 1
H H26B 0.6918 0.0120 0.2487 0.039 Uiso calc R 1

loop_
_atom_site_aniso_label
_atom_site_aniso_U_11
_atom_site_aniso_U_22
_atom_site_aniso_U_33
_atom_site_aniso_U_12
_atom_site_aniso_U_13
_atom_site_aniso_U_23
C1 0.022(5) 0.015(4) 0.018(4) -0.002(4) 0.014(4) 0.005(4)
C2 0.013(5) 0.023(5) 0.015(5) 0.008(4) 0.002(4) 0.009(4)
C3 0.027(6) 0.019(5) 0.015(5) 0.005(4) 0.006(4) 0.014(4)
C4 0.021(5) 0.026(6) 0.023(5) 0.012(4) 0.005(4) 0.000(4)
C5 0.018(5) 0.024(6) 0.024(5) 0.008(4) 0.007(4) 0.012(4)
C6 0.022(5) 0.018(5) 0.023(5) 0.004(4) 0.008(4) 0.001(4)
C7 0.025(5) 0.017(5) 0.010(5) 0.001(4) 0.001(4) 0.004(4)
C8 0.017(5) 0.025(6) 0.016(5) 0.001(4) 0.005(4) 0.001(4)
C9 0.030(6) 0.015(5) 0.015(5) 0.001(4) 0.004(4) 0.001(4)
C10 0.027(5) 0.018(5) 0.009(4) 0.002(4) 0.005(4) -0.006(3)
C11 0.023(5) 0.019(5) 0.018(5) -0.002(4) 0.016(4) 0.000(4)
C12 0.029(6) 0.012(5) 0.019(5) 0.003(4) 0.006(4) -0.002(4)
C13 0.027(6) 0.019(5) 0.016(5) -0.005(4) 0.008(4) -0.007(4)
C14 0.019(5) 0.023(6) 0.026(6) 0.007(4) 0.012(4) -0.002(4)
C15 0.024(6) 0.017(5) 0.026(5) 0.003(4) 0.010(4) 0.004(4)
C16 0.030(6) 0.025(6) 0.045(7) -0.010(5) 0.023(5) -0.007(5)
C17 0.018(5) 0.035(6) 0.029(6) -0.013(5) 0.004(4) -0.009(5)
C18 0.027(6) 0.021(5) 0.032(6) 0.001(5) 0.006(5) 0.001(5)
C19 0.025(6) 0.023(6) 0.028(6) 0.002(4) 0.013(5) -0.002(4)
C20 0.025(6) 0.018(5) 0.019(5) 0.001(4) 0.008(4) 0.001(4)
O1 0.023(4) 0.018(4) 0.028(4) 0.004(3) 0.012(3) 0.002(3)
O2 0.021(4) 0.020(4) 0.026(4) 0.008(3) 0.011(3) -0.001(3)
O3 0.023(4) 0.025(4) 0.013(3) 0.007(3) 0.006(3) 0.001(3)
O4 0.021(4) 0.037(5) 0.030(4) -0.008(3) 0.008(3) -0.001(3)
O5 0.027(4) 0.037(5) 0.027(4) -0.009(3) 0.005(3) 0.006(3)
Br1 0.0270(6) 0.0228(6) 0.0250(5) 0.0056(5) 0.0026(4) -0.0046(4)
Br2 0.0321(6) 0.0345(7) 0.0409(7) 0.0097(5) 0.0115(5) -0.0064(5)
Br3 0.0304(6) 0.0299(6) 0.0374(6) 0.0042(5) 0.0063(5) -0.0100(5)
Br4 0.0217(5) 0.0220(5) 0.0241(5) 0.0031(4) 0.0042(4) -0.0020(4)
N1 0.020(5) 0.025(5) 0.020(4) 0.001(4) 0.004(4) 0.002(3)
N2 0.034(5) 0.022(5) 0.027(5) 0.003(4) 0.011(4) -0.002(4)
C21 0.025(6) 0.023(6) 0.019(5) -0.002(4) 0.010(4) 0.000(4)
C22 0.031(6) 0.018(5) 0.030(6) -0.005(5) 0.013(5) -0.004(4)
C23 0.041(7) 0.020(6) 0.030(6) 0.002(5) 0.022(5) 0.002(4)
C24 0.055(8) 0.019(6) 0.042(7) 0.007(6) 0.017(6) -0.005(5)
C25 0.026(6) 0.035(7) 0.034(6) 0.013(5) 0.010(5) -0.003(5)
C26 0.031(6) 0.037(7) 0.032(6) 0.001(5) 0.016(5) -0.004(5)

loop_
_atom_type_symbol
_atom_type_description
_atom_type_scat_dispersion_real
_atom_type_scat_dispersion_imag
_atom_type_scat_source
C C 0.0033 0.0016 'International Tables Vol C Tables 4.2.6.8 and 6.1.1.4'
H H 0.0000 0.0000 'International Tables Vol C Tables 4.2.6.8 and 6.1.1.4'
N N 0.0061 0.0033 'International Tables Vol C Tables 4.2.6.8 and 6.1.1.4'
O O 0.0106 0.0060 'International Tables Vol C Tables 4.2.6.8 and 6.1.1.4'
Br Br -0.2901 2.4595 'International Tables Vol C Tables 4.2.6.8 and 6.1.1.4'

loop_
_geom_angle_atom_site_label_1
_geom_angle_atom_site_label_2
_geom_angle_atom_site_label_3
_geom_angle
O3 C1 C2 118.2(8)
O3 C1 C6 120.7(8)
C2 C1 C6 121.1(8)
C1 C2 C3 121.9(8)
C1 C2 Br1 119.2(7)
C3 C2 Br1 118.8(7)
O1 C3 C2 122.3(9)
O1 C3 C4 122.8(9)
C2 C3 C4 114.9(9)
C5 C4 C3 123.1(9)
C5 C4 Br2 118.4(7)
C3 C4 Br2 118.5(7)
C4 C5 C6 121.6(9)
C4 C5 H5 119.2
C6 C5 H5 119.2
C7 C6 C5 124.0(9)
C7 C6 C1 118.7(9)
C5 C6 C1 117.2(9)
C8 C7 C6 119.5(8)
C8 C7 C14 120.4(8)
C6 C7 C14 120.0(8)
C7 C8 C9 123.4(8)
C7 C8 C13 119.8(9)
C9 C8 C13 116.9(9)
C10 C9 C8 121.5(9)
C10 C9 H9 119.2
C8 C9 H9 119.2
C9 C10 C11 123.8(8)
C9 C10 Br3 119.2(7)
C11 C10 Br3 117.0(7)
O2 C11 C10 123.4(8)
O2 C11 C12 122.8(8)
C10 C11 C12 113.9(8)
C13 C12 C11 122.5(8)
C13 C12 Br4 120.0(7)
C11 C12 Br4 117.4(7)
O3 C13 C12 118.2(8)
O3 C13 C8 120.4(8)
C12 C13 C8 121.3(8)
C15 C14 C19 119.9(9)
C15 C14 C7 117.2(8)
C19 C14 C7 122.9(9)
C16 C15 C14 121.3(9)
C16 C15 H15 119.3
C14 C15 H15 119.3
C15 C16 C17 119.3(9)
C15 C16 H16 120.3
C17 C16 H16 120.3
C16 C17 C18 119.6(9)
C16 C17 H17 120.2
C18 C17 H17 120.2
C19 C18 C17 122.0(9)
C19 C18 H18 119.0
C17 C18 H18 119.0
C18 C19 C14 117.8(9)
C18 C19 C20 121.7(9)
C14 C19 C20 120.5(9)
O4 C20 O5 124.4(9)
O4 C20 C19 122.9(9)
O5 C20 C19 112.6(8)
C13 O3 C1 120.7(7)
C20 O5 H2 111.4
C21 N1 C23 110.7(7)
C21 N1 C22 109.0(7)
C23 N1 C22 110.2(8)
C21 N1 H1 109.0
C23 N1 H1 109.0
C22 N1 H1 109.0
C24 N2 C25 109.7(8)
C24 N2 C26 108.0(8)
C25 N2 C26 109.3(8)
N1 C21 C24 107.8(8)
N1 C21 H21A 110.2
C24 C21 H21A 110.2
N1 C21 H21B 110.2
C24 C21 H21B 110.2
H21A C21 H21B 108.5
N1 C22 C25 107.4(8)
N1 C22 H22A 110.2
C25 C22 H22A 110.2
N1 C22 H22B 110.2
C25 C22 H22B 110.2
H22A C22 H22B 108.5
N1 C23 C26 106.4(8)
N1 C23 H23A 110.4
C26 C23 H23A 110.4
N1 C23 H23B 110.4
C26 C23 H23B 110.4
H23A C23 H23B 108.6
N2 C24 C21 111.4(8)
N2 C24 H24A 109.3
C21 C24 H24A 109.3
N2 C24 H24B 109.3
C21 C24 H24B 109.3
H24A C24 H24B 108.0
N2 C25 C22 111.4(8)
N2 C25 H25A 109.3
C22 C25 H25A 109.3
N2 C25 H25B 109.3
C22 C25 H25B 109.3
H25A C25 H25B 108.0
N2 C26 C23 112.2(8)
N2 C26 H26A 109.2
C23 C26 H26A 109.2
N2 C26 H26B 109.2
C23 C26 H26B 109.2
H26A C26 H26B 107.9

loop_
_geom_bond_atom_site_label_1
_geom_bond_atom_site_label_2
_geom_bond_distance
C1 O3 1.364(10)
C1 C2 1.398(13)
C1 C6 1.426(13)
C2 C3 1.429(13)
C2 Br1 1.874(9)
C3 O1 1.266(11)
C3 C4 1.454(13)
C4 C5 1.352(13)
C4 Br2 1.876(9)
C5 C6 1.423(13)
C5 H5 0.9500
C6 C7 1.401(13)
C7 C8 1.389(13)
C7 C14 1.500(12)
C8 C9 1.421(13)
C8 C13 1.422(12)
C9 C10 1.352(13)
C9 H9 0.9500
C10 C11 1.442(12)
C10 Br3 1.889(9)
C11 O2 1.256(10)
C11 C12 1.442(12)
C12 C13 1.382(13)
C12 Br4 1.896(9)
C13 O3 1.354(10)
C14 C15 1.381(13)
C14 C19 1.410(13)
C15 C16 1.380(13)
C15 H15 0.9500
C16 C17 1.384(14)
C16 H16 0.9500
C17 C18 1.387(13)
C17 H17 0.9500
C18 C19 1.382(13)
C18 H18 0.9500
C19 C20 1.486(13)
C20 O4 1.201(11)
C20 O5 1.322(11)
O5 H2 0.8497
N1 C21 1.485(12)
N1 C23 1.485(12)
N1 C22 1.504(12)
N1 H1 0.9300
N2 C24 1.441(14)
N2 C25 1.453(12)
N2 C26 1.457(13)
C21 C24 1.540(14)
C21 H21A 0.9900
C21 H21B 0.9900
C22 C25 1.538(13)
C22 H22A 0.9900
C22 H22B 0.9900
C23 C26 1.547(14)
C23 H23A 0.9900
C23 H23B 0.9900
C24 H24A 0.9900
C24 H24B 0.9900
C25 H25A 0.9900
C25 H25B 0.9900
C26 H26A 0.9900
C26 H26B 0.9900

loop_
_geom_hbond_atom_site_label_D
_geom_hbond_atom_site_label_H
_geom_hbond_atom_site_label_A
_geom_hbond_site_symmetry_A
_geom_hbond_distance_DH
_geom_hbond_distance_HA
_geom_hbond_distance_DA
_geom_hbond_angle_DHA
N1 H1 O2 . 0.93 1.78 2.647(10) 153
N1 H1 Br3 . 0.93 2.82 3.455(8) 127
O5 H2 O1 4_575 0.85 1.90 2.748(9) 177

loop_
_geom_torsion_atom_site_label_1
_geom_torsion_atom_site_label_2
_geom_torsion_atom_site_label_3
_geom_torsion_atom_site_label_4
_geom_torsion
O3 C1 C2 C3 178.6(8)
C6 C1 C2 C3 -1.1(13)
O3 C1 C2 Br1 0.1(11)
C6 C1 C2 Br1 -179.6(7)
C1 C2 C3 O1 -174.9(8)
Br1 C2 C3 O1 3.6(12)
C1 C2 C3 C4 4.5(13)
Br1 C2 C3 C4 -177.0(7)
O1 C3 C4 C5 174.3(9)
C2 C3 C4 C5 -5.1(14)
O1 C3 C4 Br2 -4.4(13)
C2 C3 C4 Br2 176.2(7)
C3 C4 C5 C6 2.1(15)
Br2 C4 C5 C6 -179.2(7)
C4 C5 C6 C7 -177.0(9)
C4 C5 C6 C1 1.6(14)
O3 C1 C6 C7 -3.2(13)
C2 C1 C6 C7 176.6(8)
O3 C1 C6 C5 178.2(8)
C2 C1 C6 C5 -2.1(13)
C5 C6 C7 C8 -177.6(9)
C1 C6 C7 C8 3.9(13)
C5 C6 C7 C14 -0.8(14)
C1 C6 C7 C14 -179.3(8)
C6 C7 C8 C9 176.9(9)
C14 C7 C8 C9 0.1(14)
C6 C7 C8 C13 -2.6(14)
C14 C7 C8 C13 -179.4(8)
C7 C8 C9 C10 -179.1(9)
C13 C8 C9 C10 0.4(14)
C8 C9 C10 C11 0.5(15)
C8 C9 C10 Br3 -179.7(7)
C9 C10 C11 O2 177.7(9)
Br3 C10 C11 O2 -2.1(12)
C9 C10 C11 C12 -2.4(13)
Br3 C10 C11 C12 177.9(6)
O2 C11 C12 C13 -176.6(9)
C10 C11 C12 C13 3.5(13)
O2 C11 C12 Br4 2.6(12)
C10 C11 C12 Br4 -177.4(6)
C11 C12 C13 O3 177.0(8)
Br4 C12 C13 O3 -2.1(12)
C11 C12 C13 C8 -2.8(15)
Br4 C12 C13 C8 178.1(7)
C7 C8 C13 O3 0.4(14)
C9 C8 C13 O3 -179.1(8)
C7 C8 C13 C12 -179.8(9)
C9 C8 C13 C12 0.7(14)
C8 C7 C14 C15 85.0(11)
C6 C7 C14 C15 -91.8(11)
C8 C7 C14 C19 -94.7(12)
C6 C7 C14 C19 88.5(12)
C19 C14 C15 C16 -0.5(15)
C7 C14 C15 C16 179.7(9)
C14 C15 C16 C17 1.3(15)
C15 C16 C17 C18 -1.1(16)
C16 C17 C18 C19 0.2(16)
C17 C18 C19 C14 0.6(15)
C17 C18 C19 C20 -178.4(9)
C15 C14 C19 C18 -0.4(14)
C7 C14 C19 C18 179.3(9)
C15 C14 C19 C20 178.6(9)
C7 C14 C19 C20 -1.7(14)
C18 C19 C20 O4 -174.8(10)
C14 C19 C20 O4 6.2(15)
C18 C19 C20 O5 3.5(13)
C14 C19 C20 O5 -175.4(8)
C12 C13 O3 C1 -179.4(8)
C8 C13 O3 C1 0.4(13)
C2 C1 O3 C13 -178.7(8)
C6 C1 O3 C13 1.0(12)
C23 N1 C21 C24 61.7(10)
C22 N1 C21 C24 -59.6(9)
C21 N1 C22 C25 62.4(10)
C23 N1 C22 C25 -59.2(10)
C21 N1 C23 C26 -57.7(10)
C22 N1 C23 C26 62.9(10)
C25 N2 C24 C21 60.5(11)
C26 N2 C24 C21 -58.4(11)
N1 C21 C24 N2 -1.6(11)
C24 N2 C25 C22 -57.3(11)
C26 N2 C25 C22 60.8(11)
N1 C22 C25 N2 -3.5(11)
C24 N2 C26 C23 62.4(11)
C25 N2 C26 C23 -56.8(11)
N1 C23 C26 N2 -4.2(12)

loop_
_cod_related_entry_id
_cod_related_entry_database
_cod_related_entry_code
1 ChemSpider 30655315
